data_7040502
loop_
_publ_author_name
'Suresh, D.'
'Ferreira, Bruno'
'Lopes, Patr\'icia S'
'Gomes, Clara S. B.'
'Krishnamoorthy, Paramasivam'
'Charas, Ana'
'Vila-Vi\,cosa, Diogo'
'Morgado, Jorge'
'Calhorda, Maria Jos\'e'
'Ma\,canita, Ant\'onio L'
'Gomes, Pedro T.'

_publ_section_title
;
 Boron complexes of aromatic ring fused iminopyrrolyl ligands: synthesis,
 structure, and luminescence properties.
;
_journal_issue 39
_journal_name_full 'Dalton transactions (Cambridge, England : 2003)'
_journal_page_first 15603
_journal_page_last 15620
_journal_paper_doi 10.1039/c6dt02771g
_journal_volume 45
_journal_year 2016
_chemical_formula_moiety 'C35 H25 B N2'
_chemical_formula_sum 'C35 H25 B N2'
_chemical_formula_weight 484.38
_space_group_crystal_system monoclinic
_space_group_IT_number 14
_space_group_name_Hall '-P 2ybc'
_space_group_name_H-M_alt 'P 1 21/c 1'
_symmetry_cell_setting monoclinic
_symmetry_Int_Tables_number 14
_symmetry_space_group_name_Hall '-P 2ybc'
_symmetry_space_group_name_H-M 'P 1 21/c 1'
_atom_sites_solution_hydrogens geom
_audit_creation_method SHELXL-2014/7
_audit_update_record
;
2016-06-14 deposited with the CCDC.
2016-08-24 downloaded from the CCDC.
;
_cell_angle_alpha 90
_cell_angle_beta 91.772(4)
_cell_angle_gamma 90
_cell_formula_units_Z 4
_cell_length_a 12.2486(9)
_cell_length_b 9.0701(7)
_cell_length_c 21.8347(15)
_cell_measurement_reflns_used 2792
_cell_measurement_temperature 150(2)
_cell_measurement_theta_max 24.63
_cell_measurement_theta_min 2.46
_cell_volume 2424.6(3)
_computing_cell_refinement 'Bruker SAINT'
_computing_data_collection 'Bruker APEX2'
_computing_data_reduction 'Bruker SAINT'
_computing_molecular_graphics ORTEP
_computing_publication_material enCIFer
_computing_structure_refinement 'SHELXL-2014/7 (Sheldrick, 2014)'
_computing_structure_solution SIR2004
_diffrn_ambient_temperature 150(2)
_diffrn_measured_fraction_theta_full 0.989
_diffrn_measured_fraction_theta_max 0.981
_diffrn_measurement_device_type 'Bruker APEX-II CCD'
_diffrn_measurement_method '\f and \w scans'
_diffrn_radiation_probe x-ray
_diffrn_radiation_type MoK\a
_diffrn_radiation_wavelength 0.71073
_diffrn_reflns_av_R_equivalents 0.0517
_diffrn_reflns_av_unetI/netI 0.0562
_diffrn_reflns_Laue_measured_fraction_full 0.989
_diffrn_reflns_Laue_measured_fraction_max 0.981
_diffrn_reflns_limit_h_max 14
_diffrn_reflns_limit_h_min -14
_diffrn_reflns_limit_k_max 11
_diffrn_reflns_limit_k_min -10
_diffrn_reflns_limit_l_max 26
_diffrn_reflns_limit_l_min -26
_diffrn_reflns_number 18074
_diffrn_reflns_point_group_measured_fraction_full 0.989
_diffrn_reflns_point_group_measured_fraction_max 0.981
_diffrn_reflns_theta_full 25.242
_diffrn_reflns_theta_max 25.776
_diffrn_reflns_theta_min 2.538
_diffrn_source 'fine-focus sealed tube'
_exptl_absorpt_coefficient_mu 0.077
_exptl_absorpt_correction_T_max 0.985
_exptl_absorpt_correction_T_min 0.963
_exptl_absorpt_correction_type multi-scan
_exptl_absorpt_process_details 'SADABS (Sheldrick, 1996)'
_exptl_crystal_colour brown-yellow
_exptl_crystal_density_diffrn 1.327
_exptl_crystal_description prism
_exptl_crystal_F_000 1016
_exptl_crystal_size_max 0.500
_exptl_crystal_size_mid 0.300
_exptl_crystal_size_min 0.200
_refine_diff_density_max 1.032
_refine_diff_density_min -0.221
_refine_diff_density_rms 0.054
_refine_ls_extinction_method none
_refine_ls_goodness_of_fit_ref 1.012
_refine_ls_hydrogen_treatment constr
_refine_ls_matrix_type full
_refine_ls_number_parameters 343
_refine_ls_number_reflns 4554
_refine_ls_number_restraints 0
_refine_ls_restrained_S_all 1.012
_refine_ls_R_factor_all 0.0918
_refine_ls_R_factor_gt 0.0565
_refine_ls_shift/su_max 0.000
_refine_ls_shift/su_mean 0.000
_refine_ls_structure_factor_coef Fsqd
_refine_ls_weighting_details 'w=1/[\s^2^(Fo^2^)+(0.0839P)^2^+0.4811P] where P=(Fo^2^+2Fc^2^)/3'
_refine_ls_weighting_scheme calc
_refine_ls_wR_factor_gt 0.1387
_refine_ls_wR_factor_ref 0.1530
_reflns_Friedel_coverage 0.000
_reflns_number_gt 3129
_reflns_number_total 4554
_reflns_threshold_expression 'I > 2\s(I)'
_cod_data_source_file c6dt02771g3.cif
_cod_data_source_block 13
_cod_depositor_comments
;Adding full bibliography for 7040498--7040502.cif.

 Adding full bibliography for 7040498--7040502.cif.
;
_cod_original_sg_symbol_H-M 'P 21/c'
_cod_database_code 7040502
_shelx_shelxl_version_number 2014/7
_shelx_space_group_comment
;
The symmetry employed for this shelxl refinement is uniquely defined
by the following loop, which should always be used as a source of
symmetry information in preference to the above space-group names.
They are only intended as comments.
;
_shelx_estimated_absorpt_t_min 0.963
_shelx_estimated_absorpt_t_max 0.985

loop_
_space_group_symop_operation_xyz
'x, y, z'
'-x, y+1/2, -z+1/2'
'-x, -y, -z'
'x, -y-1/2, z-1/2'

loop_
_atom_site_label
_atom_site_type_symbol
_atom_site_fract_x
_atom_site_fract_y
_atom_site_fract_z
_atom_site_U_iso_or_equiv
_atom_site_adp_type
_atom_site_occupancy
_atom_site_site_symmetry_order
_atom_site_calc_flag
_atom_site_refinement_flags_posn
_atom_site_refinement_flags_adp
N1 N 0.84755(15) 0.2913(2) 0.10476(8) 0.0229(4) Uani 1 1 d . .
N2 N 0.72543(14) 0.1819(2) 0.03282(8) 0.0221(4) Uani 1 1 d . .
C2 C 0.88000(18) 0.1489(2) 0.09101(10) 0.0218(5) Uani 1 1 d . .
C3 C 0.97251(18) 0.1130(3) 0.12906(10) 0.0218(5) Uani 1 1 d . .
C4 C 0.99240(17) 0.2394(2) 0.16522(10) 0.0223(5) Uani 1 1 d . .
C5 C 0.91308(17) 0.3453(3) 0.14900(10) 0.0222(5) Uani 1 1 d . .
H5 H 0.9072 0.4404 0.1668 0.027 Uiso 1 1 calc R U
C6 C 0.80578(17) 0.0900(3) 0.04792(10) 0.0224(5) Uani 1 1 d . .
H6 H 0.8122 -0.0062 0.0311 0.027 Uiso 1 1 calc R U
C7 C 0.64511(18) 0.1471(2) -0.01360(10) 0.0224(5) Uani 1 1 d . .
C8 C 0.67370(19) 0.0706(3) -0.06553(10) 0.0265(5) Uani 1 1 d . .
H8 H 0.7476 0.0430 -0.0708 0.032 Uiso 1 1 calc R U
C9 C 0.5941(2) 0.0339(3) -0.11039(11) 0.0312(6) Uani 1 1 d . .
H9 H 0.6135 -0.0197 -0.1458 0.037 Uiso 1 1 calc R U
C10 C 0.4880(2) 0.0758(3) -0.10269(12) 0.0340(6) Uani 1 1 d . .
H10 H 0.4337 0.0518 -0.1331 0.041 Uiso 1 1 calc R U
C11 C 0.4591(2) 0.1532(3) -0.05070(11) 0.0295(6) Uani 1 1 d . .
H11 H 0.3853 0.1810 -0.0455 0.035 Uiso 1 1 calc R U
C12 C 0.53753(18) 0.1895(3) -0.00684(11) 0.0250(5) Uani 1 1 d . .
H12 H 0.5178 0.2439 0.0283 0.030 Uiso 1 1 calc R U
C13 C 1.03801(17) -0.0180(3) 0.13665(10) 0.0224(5) Uani 1 1 d . .
C14 C 1.0198(2) -0.1456(3) 0.10151(11) 0.0309(6) Uani 1 1 d . .
H14 H 0.9652 -0.1450 0.0696 0.037 Uiso 1 1 calc R U
C15 C 1.0790(2) -0.2699(3) 0.11234(12) 0.0331(6) Uani 1 1 d . .
H15 H 1.0645 -0.3554 0.0883 0.040 Uiso 1 1 calc R U
C16 C 1.1604(2) -0.2742(3) 0.15807(12) 0.0334(6) Uani 1 1 d . .
H16 H 1.2018 -0.3614 0.1651 0.040 Uiso 1 1 calc R U
C17 C 1.18030(19) -0.1496(3) 0.19327(11) 0.0286(6) Uani 1 1 d . .
H17 H 1.2347 -0.1531 0.2252 0.034 Uiso 1 1 calc R U
C18 C 1.12215(18) -0.0182(3) 0.18300(10) 0.0232(5) Uani 1 1 d . .
C19 C 1.14713(16) 0.1165(2) 0.21904(9) 0.0177(5) Uani 1 1 d . .
C20 C 1.23360(19) 0.1221(3) 0.26186(11) 0.0272(6) Uani 1 1 d . .
H20 H 1.2782 0.0376 0.2684 0.033 Uiso 1 1 calc R U
C21 C 1.2554(2) 0.2497(3) 0.29507(11) 0.0319(6) Uani 1 1 d . .
H21 H 1.3131 0.2502 0.3252 0.038 Uiso 1 1 calc R U
C22 C 1.19452(19) 0.3760(3) 0.28505(11) 0.0300(6) Uani 1 1 d . .
H22 H 1.2118 0.4639 0.3070 0.036 Uiso 1 1 calc R U
C23 C 1.10804(18) 0.3734(3) 0.24272(10) 0.0266(6) Uani 1 1 d . .
H23 H 1.0655 0.4598 0.2360 0.032 Uiso 1 1 calc R U
C24 C 1.08255(18) 0.2451(3) 0.20967(10) 0.0221(5) Uani 1 1 d . .
C25 C 0.76133(17) 0.4687(3) 0.02004(10) 0.0232(5) Uani 1 1 d . .
C26 C 0.86004(19) 0.5433(3) 0.01848(11) 0.0299(6) Uani 1 1 d . .
H26 H 0.9170 0.5160 0.0468 0.036 Uiso 1 1 calc R U
C27 C 0.8790(2) 0.6567(3) -0.02292(11) 0.0319(6) Uani 1 1 d . .
H27 H 0.9481 0.7045 -0.0226 0.038 Uiso 1 1 calc R U
C28 C 0.7988(2) 0.6992(3) -0.06381(11) 0.0298(6) Uani 1 1 d . .
H28 H 0.8114 0.7768 -0.0920 0.036 Uiso 1 1 calc R U
C29 C 0.6996(2) 0.6288(3) -0.06382(11) 0.0329(6) Uani 1 1 d . .
H29 H 0.6431 0.6582 -0.0920 0.039 Uiso 1 1 calc R U
C30 C 0.68138(19) 0.5151(3) -0.02303(11) 0.0283(6) Uani 1 1 d . .
H30 H 0.6124 0.4671 -0.0243 0.034 Uiso 1 1 calc R U
C31 C 0.64441(18) 0.3672(3) 0.11628(10) 0.0226(5) Uani 1 1 d . .
C32 C 0.58103(17) 0.4956(3) 0.11569(10) 0.0243(5) Uani 1 1 d . .
H32 H 0.5928 0.5674 0.0849 0.029 Uiso 1 1 calc R U
C33 C 0.50151(19) 0.5222(3) 0.15837(11) 0.0304(6) Uani 1 1 d . .
H33 H 0.4604 0.6110 0.1567 0.036 Uiso 1 1 calc R U
C34 C 0.4826(2) 0.4187(3) 0.20344(11) 0.0341(6) Uani 1 1 d . .
H34 H 0.4281 0.4354 0.2327 0.041 Uiso 1 1 calc R U
C35 C 0.5444(2) 0.2895(3) 0.20545(11) 0.0326(6) Uani 1 1 d . .
H35 H 0.5323 0.2177 0.2362 0.039 Uiso 1 1 calc R U
C36 C 0.6229(2) 0.2661(3) 0.16280(11) 0.0301(6) Uani 1 1 d . .
H36 H 0.6643 0.1776 0.1650 0.036 Uiso 1 1 calc R U
B1 B 0.7402(2) 0.3385(3) 0.06838(12) 0.0220(6) Uani 1 1 d . .

loop_
_atom_site_aniso_label
_atom_site_aniso_U_11
_atom_site_aniso_U_22
_atom_site_aniso_U_33
_atom_site_aniso_U_23
_atom_site_aniso_U_13
_atom_site_aniso_U_12
N1 0.0227(10) 0.0221(11) 0.0238(10) 0.0011(8) -0.0008(8) 0.0027(8)
N2 0.0208(10) 0.0235(11) 0.0219(10) -0.0006(8) -0.0022(8) -0.0017(8)
C2 0.0243(12) 0.0191(12) 0.0219(11) 0.0018(9) 0.0008(10) 0.0004(9)
C3 0.0223(11) 0.0244(13) 0.0188(11) -0.0003(10) 0.0009(9) -0.0023(9)
C4 0.0227(12) 0.0244(13) 0.0197(11) 0.0014(10) -0.0004(9) -0.0006(10)
C5 0.0216(11) 0.0275(13) 0.0172(11) -0.0033(10) -0.0032(9) 0.0021(10)
C6 0.0236(12) 0.0219(13) 0.0216(11) -0.0016(10) -0.0002(9) -0.0019(10)
C7 0.0240(12) 0.0217(13) 0.0213(11) 0.0038(10) -0.0038(9) -0.0046(9)
C8 0.0274(12) 0.0275(14) 0.0246(12) 0.0017(10) -0.0019(10) -0.0006(10)
C9 0.0383(14) 0.0284(14) 0.0267(13) -0.0032(11) -0.0019(11) -0.0034(11)
C10 0.0381(15) 0.0306(15) 0.0321(14) 0.0023(12) -0.0169(11) -0.0049(11)
C11 0.0284(13) 0.0227(14) 0.0366(14) 0.0069(11) -0.0098(11) 0.0001(10)
C12 0.0273(12) 0.0180(12) 0.0291(12) -0.0008(10) -0.0062(10) 0.0014(10)
C13 0.0213(11) 0.0234(13) 0.0226(11) 0.0017(10) -0.0004(9) 0.0008(9)
C14 0.0302(13) 0.0293(14) 0.0327(14) -0.0061(11) -0.0045(11) -0.0034(11)
C15 0.0311(14) 0.0258(14) 0.0417(15) -0.0064(12) -0.0101(12) -0.0042(11)
C16 0.0306(13) 0.0259(15) 0.0433(15) 0.0069(12) -0.0048(12) 0.0030(11)
C17 0.0278(13) 0.0307(14) 0.0273(13) 0.0045(11) -0.0023(10) 0.0024(11)
C18 0.0235(12) 0.0233(13) 0.0229(11) 0.0031(10) 0.0014(10) -0.0006(10)
C19 0.0188(11) 0.0193(12) 0.0151(10) 0.0010(9) 0.0025(9) -0.0003(9)
C20 0.0274(13) 0.0266(14) 0.0272(12) 0.0038(10) -0.0044(10) 0.0021(10)
C21 0.0276(13) 0.0420(17) 0.0252(13) 0.0009(12) -0.0108(10) -0.0037(11)
C22 0.0292(13) 0.0313(15) 0.0296(13) -0.0104(11) -0.0002(11) -0.0005(11)
C23 0.0254(13) 0.0295(14) 0.0246(12) -0.0008(10) -0.0018(10) 0.0012(10)
C24 0.0215(11) 0.0279(13) 0.0170(11) 0.0011(10) 0.0014(9) -0.0024(10)
C25 0.0230(12) 0.0252(13) 0.0214(11) -0.0029(10) 0.0032(10) 0.0026(10)
C26 0.0284(13) 0.0322(14) 0.0289(13) 0.0012(11) -0.0033(10) -0.0058(11)
C27 0.0299(13) 0.0322(15) 0.0336(14) -0.0010(12) 0.0020(11) -0.0100(11)
C28 0.0389(14) 0.0263(14) 0.0249(12) 0.0072(11) 0.0099(11) 0.0019(11)
C29 0.0361(14) 0.0331(15) 0.0291(13) 0.0068(11) -0.0040(11) 0.0020(11)
C30 0.0267(13) 0.0281(14) 0.0299(13) 0.0040(11) -0.0031(10) -0.0018(10)
C31 0.0219(12) 0.0236(13) 0.0218(11) -0.0027(10) -0.0065(9) -0.0030(9)
C32 0.0234(11) 0.0253(13) 0.0240(12) 0.0040(10) -0.0040(10) -0.0009(10)
C33 0.0284(13) 0.0331(15) 0.0295(13) -0.0050(11) -0.0008(11) 0.0020(11)
C34 0.0331(14) 0.0431(17) 0.0265(13) -0.0059(12) 0.0060(11) -0.0047(12)
C35 0.0439(15) 0.0315(15) 0.0225(12) 0.0042(11) 0.0007(11) -0.0130(12)
C36 0.0401(14) 0.0202(13) 0.0298(13) 0.0022(10) -0.0017(11) -0.0002(11)
B1 0.0203(13) 0.0211(14) 0.0241(13) -0.0028(11) -0.0047(11) -0.0011(10)

loop_
_atom_type_symbol
_atom_type_description
_atom_type_scat_dispersion_real
_atom_type_scat_dispersion_imag
_atom_type_scat_source
C C 0.0033 0.0016 'International Tables Vol C Tables 4.2.6.8 and 6.1.1.4'
H H 0.0000 0.0000 'International Tables Vol C Tables 4.2.6.8 and 6.1.1.4'
B B 0.0013 0.0007 'International Tables Vol C Tables 4.2.6.8 and 6.1.1.4'
N N 0.0061 0.0033 'International Tables Vol C Tables 4.2.6.8 and 6.1.1.4'

loop_
_geom_angle_atom_site_label_1
_geom_angle_atom_site_label_2
_geom_angle_atom_site_label_3
_geom_angle
C5 N1 C2 109.23(19)
C5 N1 B1 137.9(2)
C2 N1 B1 112.60(18)
C6 N2 C7 121.93(19)
C6 N2 B1 111.11(18)
C7 N2 B1 126.66(18)
N1 C2 C6 108.5(2)
N1 C2 C3 108.36(19)
C6 C2 C3 142.9(2)
C4 C3 C2 105.21(19)
C4 C3 C13 121.4(2)
C2 C3 C13 133.4(2)
C5 C4 C3 108.0(2)
C5 C4 C24 130.7(2)
C3 C4 C24 121.3(2)
N1 C5 C4 109.2(2)
N1 C5 H5 125.4
C4 C5 H5 125.4
N2 C6 C2 113.0(2)
N2 C6 H6 123.5
C2 C6 H6 123.5
C8 C7 C12 119.5(2)
C8 C7 N2 120.5(2)
C12 C7 N2 120.05(19)
C7 C8 C9 120.3(2)
C7 C8 H8 119.9
C9 C8 H8 119.9
C10 C9 C8 119.4(2)
C10 C9 H9 120.3
C8 C9 H9 120.3
C9 C10 C11 120.4(2)
C9 C10 H10 119.8
C11 C10 H10 119.8
C12 C11 C10 120.0(2)
C12 C11 H11 120.0
C10 C11 H11 120.0
C11 C12 C7 120.4(2)
C11 C12 H12 119.8
C7 C12 H12 119.8
C14 C13 C18 119.2(2)
C14 C13 C3 122.6(2)
C18 C13 C3 118.2(2)
C15 C14 C13 121.0(2)
C15 C14 H14 119.5
C13 C14 H14 119.5
C14 C15 C16 121.1(2)
C14 C15 H15 119.5
C16 C15 H15 119.5
C17 C16 C15 119.1(2)
C17 C16 H16 120.4
C15 C16 H16 120.4
C16 C17 C18 121.7(2)
C16 C17 H17 119.2
C18 C17 H17 119.2
C17 C18 C13 117.9(2)
C17 C18 C19 121.4(2)
C13 C18 C19 120.7(2)
C20 C19 C24 118.4(2)
C20 C19 C18 121.9(2)
C24 C19 C18 119.75(19)
C21 C20 C19 120.8(2)
C21 C20 H20 119.6
C19 C20 H20 119.6
C22 C21 C20 121.0(2)
C22 C21 H21 119.5
C20 C21 H21 119.5
C23 C22 C21 119.3(2)
C23 C22 H22 120.3
C21 C22 H22 120.3
C22 C23 C24 120.8(2)
C22 C23 H23 119.6
C24 C23 H23 119.6
C23 C24 C19 119.6(2)
C23 C24 C4 121.9(2)
C19 C24 C4 118.5(2)
C26 C25 C30 115.4(2)
C26 C25 B1 122.1(2)
C30 C25 B1 122.5(2)
C25 C26 C27 122.6(2)
C25 C26 H26 118.7
C27 C26 H26 118.7
C28 C27 C26 120.2(2)
C28 C27 H27 119.9
C26 C27 H27 119.9
C27 C28 C29 119.3(2)
C27 C28 H28 120.4
C29 C28 H28 120.4
C28 C29 C30 120.4(2)
C28 C29 H29 119.8
C30 C29 H29 119.8
C29 C30 C25 122.2(2)
C29 C30 H30 118.9
C25 C30 H30 118.9
C32 C31 C36 115.8(2)
C32 C31 B1 122.8(2)
C36 C31 B1 121.4(2)
C33 C32 C31 122.6(2)
C33 C32 H32 118.7
C31 C32 H32 118.7
C34 C33 C32 119.6(2)
C34 C33 H33 120.2
C32 C33 H33 120.2
C33 C34 C35 119.3(2)
C33 C34 H34 120.3
C35 C34 H34 120.3
C36 C35 C34 119.9(2)
C36 C35 H35 120.1
C34 C35 H35 120.1
C35 C36 C31 122.8(2)
C35 C36 H36 118.6
C31 C36 H36 118.6
N1 B1 C31 109.19(18)
N1 B1 C25 112.45(18)
C31 B1 C25 116.13(19)
N1 B1 N2 94.74(17)
C31 B1 N2 112.13(18)
C25 B1 N2 110.21(18)

loop_
_geom_bond_atom_site_label_1
_geom_bond_atom_site_label_2
_geom_bond_distance
N1 C5 1.330(3)
N1 C2 1.387(3)
N1 B1 1.574(3)
N2 C6 1.324(3)
N2 C7 1.426(3)
N2 B1 1.626(3)
C2 C6 1.394(3)
C2 C3 1.422(3)
C3 C4 1.408(3)
C3 C13 1.440(3)
C4 C5 1.404(3)
C4 C24 1.448(3)
C5 H5 0.9500
C6 H6 0.9500
C7 C8 1.383(3)
C7 C12 1.385(3)
C8 C9 1.401(3)
C8 H8 0.9500
C9 C10 1.370(3)
C9 H9 0.9500
C10 C11 1.389(4)
C10 H10 0.9500
C11 C12 1.375(3)
C11 H11 0.9500
C12 H12 0.9500
C13 C14 1.403(3)
C13 C18 1.422(3)
C14 C15 1.358(3)
C14 H14 0.9500
C15 C16 1.390(3)
C15 H15 0.9500
C16 C17 1.384(4)
C16 H16 0.9500
C17 C18 1.403(3)
C17 H17 0.9500
C18 C19 1.480(3)
C19 C20 1.392(3)
C19 C24 1.421(3)
C20 C21 1.387(3)
C20 H20 0.9500
C21 C22 1.381(4)
C21 H21 0.9500
C22 C23 1.384(3)
C22 H22 0.9500
C23 C24 1.399(3)
C23 H23 0.9500
C25 C26 1.387(3)
C25 C30 1.401(3)
C25 B1 1.610(3)
C26 C27 1.394(3)
C26 H26 0.9500
C27 C28 1.363(4)
C27 H27 0.9500
C28 C29 1.373(3)
C28 H28 0.9500
C29 C30 1.385(3)
C29 H29 0.9500
C30 H30 0.9500
C31 C32 1.400(3)
C31 C36 1.399(3)
C31 B1 1.617(3)
C32 C33 1.390(3)
C32 H32 0.9500
C33 C34 1.385(3)
C33 H33 0.9500
C34 C35 1.395(4)
C34 H34 0.9500
C35 C36 1.375(3)
C35 H35 0.9500
C36 H36 0.9500

loop_
_geom_torsion_atom_site_label_1
_geom_torsion_atom_site_label_2
_geom_torsion_atom_site_label_3
_geom_torsion_atom_site_label_4
_geom_torsion
C5 N1 C2 C6 175.61(18)
B1 N1 C2 C6 0.2(2)
C5 N1 C2 C3 -0.5(2)
B1 N1 C2 C3 -175.95(18)
N1 C2 C3 C4 0.0(2)
C6 C2 C3 C4 -173.9(3)
N1 C2 C3 C13 177.7(2)
C6 C2 C3 C13 3.8(5)
C2 C3 C4 C5 0.5(2)
C13 C3 C4 C5 -177.57(19)
C2 C3 C4 C24 -179.19(19)
C13 C3 C4 C24 2.7(3)
C2 N1 C5 C4 0.8(2)
B1 N1 C5 C4 174.5(2)
C3 C4 C5 N1 -0.8(2)
C24 C4 C5 N1 178.8(2)
C7 N2 C6 C2 175.57(18)
B1 N2 C6 C2 1.5(3)
N1 C2 C6 N2 -1.0(2)
C3 C2 C6 N2 172.8(3)
C6 N2 C7 C8 -36.9(3)
B1 N2 C7 C8 136.2(2)
C6 N2 C7 C12 142.9(2)
B1 N2 C7 C12 -44.0(3)
C12 C7 C8 C9 -1.2(3)
N2 C7 C8 C9 178.6(2)
C7 C8 C9 C10 0.8(4)
C8 C9 C10 C11 -0.5(4)
C9 C10 C11 C12 0.7(4)
C10 C11 C12 C7 -1.1(4)
C8 C7 C12 C11 1.4(3)
N2 C7 C12 C11 -178.4(2)
C4 C3 C13 C14 179.7(2)
C2 C3 C13 C14 2.3(4)
C4 C3 C13 C18 1.6(3)
C2 C3 C13 C18 -175.8(2)
C18 C13 C14 C15 1.9(3)
C3 C13 C14 C15 -176.1(2)
C13 C14 C15 C16 -0.8(4)
C14 C15 C16 C17 0.5(4)
C15 C16 C17 C18 -1.5(4)
C16 C17 C18 C13 2.6(3)
C16 C17 C18 C19 -177.3(2)
C14 C13 C18 C17 -2.8(3)
C3 C13 C18 C17 175.3(2)
C14 C13 C18 C19 177.17(19)
C3 C13 C18 C19 -4.7(3)
C17 C18 C19 C20 4.2(3)
C13 C18 C19 C20 -175.7(2)
C17 C18 C19 C24 -176.5(2)
C13 C18 C19 C24 3.5(3)
C24 C19 C20 C21 0.7(3)
C18 C19 C20 C21 180.0(2)
C19 C20 C21 C22 -2.3(4)
C20 C21 C22 C23 2.3(4)
C21 C22 C23 C24 -0.7(3)
C22 C23 C24 C19 -0.9(3)
C22 C23 C24 C4 179.9(2)
C20 C19 C24 C23 0.9(3)
C18 C19 C24 C23 -178.42(19)
C20 C19 C24 C4 -179.89(19)
C18 C19 C24 C4 0.8(3)
C5 C4 C24 C23 -4.3(4)
C3 C4 C24 C23 175.3(2)
C5 C4 C24 C19 176.5(2)
C3 C4 C24 C19 -3.9(3)
C30 C25 C26 C27 0.0(3)
B1 C25 C26 C27 -179.6(2)
C25 C26 C27 C28 0.5(4)
C26 C27 C28 C29 -0.3(4)
C27 C28 C29 C30 -0.4(4)
C28 C29 C30 C25 0.9(4)
C26 C25 C30 C29 -0.7(3)
B1 C25 C30 C29 179.0(2)
C36 C31 C32 C33 0.0(3)
B1 C31 C32 C33 -177.5(2)
C31 C32 C33 C34 -0.3(4)
C32 C33 C34 C35 0.4(4)
C33 C34 C35 C36 -0.1(4)
C34 C35 C36 C31 -0.2(4)
C32 C31 C36 C35 0.3(3)
B1 C31 C36 C35 177.9(2)
C5 N1 B1 C31 -57.6(3)
C2 N1 B1 C31 116.0(2)
C5 N1 B1 C25 72.8(3)
C2 N1 B1 C25 -113.6(2)
C5 N1 B1 N2 -173.0(2)
C2 N1 B1 N2 0.6(2)
C32 C31 B1 N1 129.7(2)
C36 C31 B1 N1 -47.7(3)
C32 C31 B1 C25 1.3(3)
C36 C31 B1 C25 -176.1(2)
C32 C31 B1 N2 -126.7(2)
C36 C31 B1 N2 56.0(3)
C26 C25 B1 N1 -9.1(3)
C30 C25 B1 N1 171.4(2)
C26 C25 B1 C31 117.7(2)
C30 C25 B1 C31 -61.8(3)
C26 C25 B1 N2 -113.4(2)
C30 C25 B1 N2 67.0(3)
C6 N2 B1 N1 -1.2(2)
C7 N2 B1 N1 -174.94(18)
C6 N2 B1 C31 -114.1(2)
C7 N2 B1 C31 72.1(3)
C6 N2 B1 C25 114.8(2)
C7 N2 B1 C25 -58.9(3)
